data_7046587
loop_
_publ_author_name
'Hickson, James R.'
'Horsewill, Samuel J.'
'Bamforth, Christopher'
'McGuire, Jake'
'Wilson, Claire'
'Sproules, Stephen'
'Farnaby, Joy H.'

_publ_section_title
;
 The modular synthesis of rare earth-transition metal heterobimetallic
 complexes utilizing a redox-active ligand.
;
_journal_issue 31
_journal_name_full 'Dalton transactions (Cambridge, England : 2003)'
_journal_page_first 10692
_journal_page_last 10701
_journal_paper_doi 10.1039/c8dt01262h
_journal_volume 47
_journal_year 2018
_chemical_formula_moiety 'C27 H9 F18 Gd N2 O8, C4 H10 O'
_chemical_formula_sum 'C31 H19 F18 Gd N2 O9'
_chemical_formula_weight 1062.73
_space_group_crystal_system monoclinic
_space_group_IT_number 14
_space_group_name_Hall '-P 2ybc'
_space_group_name_H-M_alt 'P 1 21/c 1'
_symmetry_space_group_name_Hall '-P 2ybc'
_symmetry_space_group_name_H-M 'P 1 21/c 1'
_atom_sites_solution_hydrogens geom
_atom_sites_solution_primary dual
_audit_creation_date 2018-03-23
_audit_creation_method
;
Olex2 1.2
(compiled 2017.08.10 svn.r3458 for OlexSys, GUI svn.r5381)
;
_audit_update_record
;
2018-03-26 deposited with the CCDC.
2018-06-04 downloaded from the CCDC.
;
_cell_angle_alpha 90
_cell_angle_beta 98.929(2)
_cell_angle_gamma 90
_cell_formula_units_Z 4
_cell_length_a 9.6200(3)
_cell_length_b 22.9967(6)
_cell_length_c 17.1078(4)
_cell_measurement_reflns_used 18136
_cell_measurement_temperature 100.00(10)
_cell_measurement_theta_max 30.1290
_cell_measurement_theta_min 2.9010
_cell_volume 3738.86(18)
_computing_cell_refinement 'CrysAlisPro 1.171.39.34b (Rigaku OD, 2017)'
_computing_data_collection 'CrysAlisPro 1.171.39.34b (Rigaku OD, 2017)'
_computing_data_reduction 'CrysAlisPro 1.171.39.34b (Rigaku OD, 2017)'
_computing_molecular_graphics 'Olex2 (Dolomanov et al., 2009)'
_computing_publication_material 'Olex2 (Dolomanov et al., 2009)'
_computing_structure_refinement 'ShelXL (Sheldrick, 2015)'
_computing_structure_solution 'ShelXT (Sheldrick, 2015)'
_diffrn_ambient_environment N~2~
_diffrn_ambient_temperature 100(2)
_diffrn_detector 'CCD area detector'
_diffrn_detector_area_resol_mean 28.5714
_diffrn_detector_type 'Rigaku HG Saturn724+ (2x2 bin mode)'
_diffrn_measured_fraction_theta_full 0.997
_diffrn_measured_fraction_theta_max 0.993
_diffrn_measurement_details
;
List of Runs (angles in degrees, time in seconds):

  # Type    Start    End  Width  t~exp~   \w     \q     \k     \f   Frames
#--------------------------------------------------------------------------
  1  \w    -28.00  94.00   1.00    1.60    --    5.00  72.00 -30.00  122
  2  \w      1.00  28.00   1.00    1.60    --    5.00  38.00-180.00   27
  3  \w    -17.00   9.00   1.00    1.60    --   -9.90 -72.00 -60.00   26
  4  \w     -9.00  63.00   1.00    1.60    --   -9.90  38.00  30.00   72
  5  \w    -43.00  79.00   1.00    1.60    --   -9.90  72.00 -90.00  122
;
_diffrn_measurement_device 'four-circle \k goniometer'
_diffrn_measurement_device_type
'Rigaku FRE+ equipped with HF Varimax confocal mirrors and an AFC12 goniometer and HG Saturn 724+ detector'
_diffrn_measurement_method 'profile data from \w-scans'
_diffrn_measurement_specimen_support 'MiTeGen MicroLoop'
_diffrn_orient_matrix_type 'CrysAlisPro convention (1999,Acta A55,543-557)'
_diffrn_orient_matrix_UB_11 -0.0347161000
_diffrn_orient_matrix_UB_12 -0.0137435000
_diffrn_orient_matrix_UB_13 -0.0347276000
_diffrn_orient_matrix_UB_21 -0.0255140000
_diffrn_orient_matrix_UB_22 0.0273845000
_diffrn_orient_matrix_UB_23 -0.0150406000
_diffrn_orient_matrix_UB_31 0.0609264000
_diffrn_orient_matrix_UB_32 0.0036175000
_diffrn_orient_matrix_UB_33 -0.0181297000
_diffrn_radiation_collimation 0.2
_diffrn_radiation_monochromator 'Confocal mirrors, HF Varimax'
_diffrn_radiation_probe x-ray
_diffrn_radiation_type MoK\a
_diffrn_radiation_wavelength 0.71073
_diffrn_reflns_av_R_equivalents 0.0776
_diffrn_reflns_av_unetI/netI 0.0495
_diffrn_reflns_Laue_measured_fraction_full 0.997
_diffrn_reflns_Laue_measured_fraction_max 0.993
_diffrn_reflns_limit_h_max 12
_diffrn_reflns_limit_h_min -12
_diffrn_reflns_limit_k_max 29
_diffrn_reflns_limit_k_min -29
_diffrn_reflns_limit_l_max 22
_diffrn_reflns_limit_l_min -22
_diffrn_reflns_number 43077
_diffrn_reflns_point_group_measured_fraction_full 0.997
_diffrn_reflns_point_group_measured_fraction_max 0.993
_diffrn_reflns_theta_full 25.242
_diffrn_reflns_theta_max 27.484
_diffrn_reflns_theta_min 2.410
_diffrn_source 'Rotating Anode'
_diffrn_source_current 55.0
_diffrn_source_power 2.475
_diffrn_source_target Mo
_diffrn_source_type 'Rigaku FRE+'
_diffrn_source_voltage 45.0
_diffrn_standards_number 0
_exptl_absorpt_coefficient_mu 1.918
_exptl_absorpt_correction_T_max 1.000
_exptl_absorpt_correction_T_min 0.556
_exptl_absorpt_correction_type gaussian
_exptl_absorpt_process_details
'CrysAlisPro 1.171.39.34b (Rigaku Oxford Diffraction, 2017) Numerical absorption correction based on gaussian integration over a multifaceted crystal model Empirical absorption correction using spherical harmonics, implemented in SCALE3 ABSPACK scaling algorithm.'
_exptl_crystal_colour 'translucent light green'
_exptl_crystal_density_diffrn 1.888
_exptl_crystal_description block
_exptl_crystal_F_000 2068
_exptl_crystal_size_max 0.407
_exptl_crystal_size_mid 0.193
_exptl_crystal_size_min 0.096
_refine_diff_density_max 5.745
_refine_diff_density_min -2.717
_refine_diff_density_rms 0.330
_refine_ls_extinction_method none
_refine_ls_goodness_of_fit_ref 1.130
_refine_ls_hydrogen_treatment constr
_refine_ls_matrix_type full
_refine_ls_number_parameters 529
_refine_ls_number_reflns 8526
_refine_ls_number_restraints 6
_refine_ls_restrained_S_all 1.130
_refine_ls_R_factor_all 0.1014
_refine_ls_R_factor_gt 0.0915
_refine_ls_shift/su_max 0.001
_refine_ls_shift/su_mean 0.000
_refine_ls_structure_factor_coef Fsqd
_refine_ls_weighting_details 'w=1/[\s^2^(Fo^2^)+(0.1510P)^2^+43.2990P] where P=(Fo^2^+2Fc^2^)/3'
_refine_ls_weighting_scheme calc
_refine_ls_wR_factor_gt 0.2707
_refine_ls_wR_factor_ref 0.2793
_reflns_Friedel_coverage 0.000
_reflns_number_gt 7233
_reflns_number_total 8526
_reflns_threshold_expression 'I > 2\s(I)'
_cod_data_source_file c8dt01262h2.cif
_cod_data_source_block 2a
_cod_depositor_comments 'Adding full bibliography for 7046585--7046591.cif.'
_cod_original_cell_volume 3738.87(18)
_cod_database_code 7046587
_shelx_shelxl_version_number 2018/1
_chemical_oxdiff_formula 'C27 H9 O8 F18 Gd1'
_chemical_oxdiff_usercomment SH01_015b
_shelx_space_group_comment
;
The symmetry employed for this shelxl refinement is uniquely defined
by the following loop, which should always be used as a source of
symmetry information in preference to the above space-group names.
They are only intended as comments.
;
_cell_oxdiff_angle_alpha 89.996(2)
_cell_oxdiff_angle_beta 98.906(3)
_cell_oxdiff_angle_gamma 89.972(2)
_cell_oxdiff_length_a 9.6215(3)
_cell_oxdiff_length_b 22.9900(6)
_cell_oxdiff_length_c 17.1092(5)
_cell_oxdiff_measurement_reflns_used 18136
_cell_oxdiff_volume 3738.87(19)
_shelx_estimated_absorpt_t_max 0.837
_shelx_estimated_absorpt_t_min 0.509
_reflns_odcompleteness_completeness 99.29
_reflns_odcompleteness_iscentric 1
_reflns_odcompleteness_theta 27.42
_olex2_refinement_description
;
1. Fixed Uiso
 At 1.2 times of:
  All C(H) groups, All C(H,H) groups, All C(H,H,H,H) groups
 At 1.5 times of:
  All C(H,H,H) groups
2. Restrained distances
 C5E-C3E = C4E-C3E
 1.51 with sigma of 0.02
 O9-C2E \\sim O9-C3E
 with sigma of 0.02
 C4E-C3E \\sim C5E-C3E \\sim C2E-C1E
 with sigma of 0.02
3. Others
 Fixed Sof: H3EA(0.6666) H3EB(0.6666) H3EC(0.33333) H3ED(0.33333) C4E(0.6666)
 H4EA(0.6666) H4EB(0.6666) H4EC(0.6666) C5E(0.33333) H5EA(0.33333)
 H5EB(0.33333) H5EC(0.33333)
4.a Secondary CH2 refined with riding coordinates:
 C2E(H2EA,H2EB), C3E(H3EA,H3EB), C3E(H3EC,H3ED)
4.b Me refined with riding coordinates:
 C1E(H1EA,H1EB,H1EC), C4E(H4EA,H4EB,H4EC), C5E(H5EA,H5EB,H5EC)
4.c Aromatic/amide H refined with riding coordinates:
 C1(H1), C2(H2), C3(H3), C8(H8), C9(H9), C10(H10), C15(H15), C20(H20), C25(H25)
;
_olex2_submission_special_instructions 'No special instructions were received'
_oxdiff_exptl_absorpt_empirical_details
;
Empirical correction (ABSPACK) includes:
- Absorption correction using spherical harmonics
- Frame scaling
;
_oxdiff_exptl_absorpt_empirical_full_max 1.747
_oxdiff_exptl_absorpt_empirical_full_min 0.328

loop_
_space_group_symop_operation_xyz
'x, y, z'
'-x, y+1/2, -z+1/2'
'-x, -y, -z'
'x, -y-1/2, z-1/2'

loop_
_atom_site_label
_atom_site_type_symbol
_atom_site_fract_x
_atom_site_fract_y
_atom_site_fract_z
_atom_site_U_iso_or_equiv
_atom_site_adp_type
_atom_site_occupancy
_atom_site_site_symmetry_order
_atom_site_calc_flag
_atom_site_refinement_flags_posn
_atom_site_refinement_flags_occupancy
_atom_site_disorder_assembly
_atom_site_disorder_group
Gd1 Gd 0.77484(4) 0.42544(2) 0.29286(2) 0.02726(19) Uani 1 1 d . . . .
F1 F 0.984(2) 0.2961(5) 0.1158(7) 0.154(7) Uani 1 1 d . . . .
F2 F 0.9747(16) 0.2140(4) 0.1722(8) 0.123(5) Uani 1 1 d . . . .
F3 F 1.1311(15) 0.2749(6) 0.2119(11) 0.142(6) Uani 1 1 d . . . .
F4 F 0.724(2) 0.1878(4) 0.3852(11) 0.195(10) Uani 1 1 d . . . .
F5 F 0.5512(17) 0.2424(7) 0.3754(9) 0.150(6) Uani 1 1 d . . . .
F6 F 0.7161(14) 0.2581(5) 0.4658(6) 0.107(4) Uani 1 1 d . . . .
F7 F 1.2104(8) 0.3639(4) 0.4562(4) 0.073(2) Uani 1 1 d . . . .
F8 F 1.1415(8) 0.3569(4) 0.5668(4) 0.070(2) Uani 1 1 d . . . .
F9 F 1.2030(10) 0.4390(4) 0.5287(8) 0.102(4) Uani 1 1 d . . . .
F10 F 0.5158(8) 0.4008(5) 0.5061(4) 0.082(3) Uani 1 1 d . . . .
F11 F 0.6789(8) 0.3864(4) 0.6030(4) 0.068(2) Uani 1 1 d . . . .
F12 F 0.6180(11) 0.4737(4) 0.5687(5) 0.083(3) Uani 1 1 d . . . .
F13 F 1.1015(10) 0.5340(4) 0.1433(5) 0.075(2) Uani 1 1 d . . . .
F14 F 1.2006(9) 0.5417(5) 0.2627(6) 0.087(3) Uani 1 1 d . . . .
F15 F 1.1008(13) 0.6163(4) 0.2025(10) 0.136(6) Uani 1 1 d . . . .
F16 F 0.4925(8) 0.6037(4) 0.2209(4) 0.068(2) Uani 1 1 d . . . .
F17 F 0.6529(10) 0.6688(3) 0.2456(7) 0.090(3) Uani 1 1 d . . . .
F18 F 0.5794(8) 0.6233(3) 0.3393(4) 0.0540(17) Uani 1 1 d . . . .
O1 O 0.3150(11) 0.4308(4) -0.0712(5) 0.058(2) Uani 1 1 d . . . .
O2 O 0.1296(10) 0.4251(4) 0.0328(6) 0.065(3) Uani 1 1 d . . . .
O3 O 0.9011(7) 0.3518(3) 0.2355(4) 0.0371(15) Uani 1 1 d . . . .
O4 O 0.7165(7) 0.3336(3) 0.3427(4) 0.0374(15) Uani 1 1 d . . . .
O5 O 0.9743(8) 0.4158(3) 0.3916(4) 0.0360(15) Uani 1 1 d . . . .
O6 O 0.6984(7) 0.4402(3) 0.4152(4) 0.0328(13) Uani 1 1 d . . . .
O7 O 0.9428(7) 0.4875(3) 0.2503(4) 0.0361(14) Uani 1 1 d . . . .
O8 O 0.6793(7) 0.5196(3) 0.2820(4) 0.0355(14) Uani 1 1 d . . . .
N1 N 0.6938(8) 0.4268(3) 0.1416(4) 0.0268(15) Uani 1 1 d . . . .
N2 N 0.5105(9) 0.4146(4) 0.2467(5) 0.0345(17) Uani 1 1 d . . . .
C1 C 0.7897(12) 0.4307(5) 0.0928(6) 0.040(2) Uani 1 1 d . . . .
H1 H 0.886471 0.433969 0.114435 0.048 Uiso 1 1 calc R . . .
C2 C 0.7504(14) 0.4300(5) 0.0108(6) 0.044(3) Uani 1 1 d . . . .
H2 H 0.819800 0.431830 -0.023049 0.053 Uiso 1 1 calc R . . .
C3 C 0.6109(14) 0.4267(4) -0.0204(6) 0.044(3) Uani 1 1 d . . . .
H3 H 0.582276 0.427085 -0.076060 0.053 Uiso 1 1 calc R . . .
C4 C 0.5103(13) 0.4227(4) 0.0308(6) 0.040(2) Uani 1 1 d . . . .
C5 C 0.3597(16) 0.4211(7) -0.0006(8) 0.063(4) Uani 1 1 d . . . .
C6 C 0.2554(15) 0.4191(6) 0.0588(8) 0.058(3) Uani 1 1 d . . . .
C7 C 0.3129(12) 0.4146(5) 0.1435(7) 0.044(2) Uani 1 1 d . . . .
C8 C 0.2235(11) 0.4094(6) 0.1983(8) 0.052(3) Uani 1 1 d . . . .
H8 H 0.124642 0.407933 0.181718 0.062 Uiso 1 1 calc R . . .
C9 C 0.2779(13) 0.4065(6) 0.2767(8) 0.053(3) Uani 1 1 d . . . .
H9 H 0.217713 0.402534 0.315484 0.064 Uiso 1 1 calc R . . .
C10 C 0.4199(11) 0.4092(5) 0.2984(6) 0.039(2) Uani 1 1 d . . . .
H10 H 0.456796 0.407158 0.353103 0.047 Uiso 1 1 calc R . . .
C11 C 0.4567(11) 0.4173(4) 0.1693(6) 0.0333(19) Uani 1 1 d . . . .
C12 C 0.5564(11) 0.4221(4) 0.1126(6) 0.036(2) Uani 1 1 d . . . .
C13 C 1.002(2) 0.2702(6) 0.1858(11) 0.084(6) Uani 1 1 d . . . .
C14 C 0.9079(14) 0.2980(5) 0.2398(7) 0.050(3) Uani 1 1 d . . . .
C15 C 0.8473(18) 0.2617(6) 0.2899(9) 0.070(4) Uani 1 1 d . . . .
H15 H 0.868572 0.221371 0.291086 0.084 Uiso 1 1 calc R . . .
C16 C 0.7558(14) 0.2834(5) 0.3383(7) 0.049(3) Uani 1 1 d . . . .
C17 C 0.694(2) 0.2412(6) 0.3940(10) 0.078(5) Uani 1 1 d . . . .
C18 C 1.1381(11) 0.3906(5) 0.5040(6) 0.045(2) Uani 1 1 d . . . .
C19 C 0.9873(11) 0.4046(4) 0.4644(5) 0.036(2) Uani 1 1 d . . . .
C20 C 0.8823(11) 0.4041(5) 0.5122(6) 0.040(2) Uani 1 1 d . . . .
H20 H 0.904012 0.391041 0.565396 0.048 Uiso 1 1 calc R . . .
C21 C 0.7455(11) 0.4227(4) 0.4832(6) 0.034(2) Uani 1 1 d . . . .
C22 C 0.6387(13) 0.4208(6) 0.5411(6) 0.048(3) Uani 1 1 d . . . .
C23 C 1.0883(16) 0.5592(6) 0.2119(9) 0.060(3) Uani 1 1 d . . . .
C24 C 0.9515(11) 0.5416(4) 0.2388(5) 0.037(2) Uani 1 1 d . . . .
C25 C 0.8529(12) 0.5833(4) 0.2467(6) 0.039(2) Uani 1 1 d . . . .
H25 H 0.875246 0.623001 0.239287 0.047 Uiso 1 1 calc R . . .
C26 C 0.7206(11) 0.5693(4) 0.2655(5) 0.0325(19) Uani 1 1 d . . . .
C27 C 0.6116(12) 0.6167(4) 0.2675(6) 0.040(2) Uani 1 1 d . . . .
O9 O 0.341(2) 0.3117(9) 0.0323(11) 0.148(7) Uiso 1 1 d D . . .
C1E C 0.541(3) 0.2622(14) 0.1314(17) 0.151(11) Uiso 1 1 d D . . .
H1EA H 0.575194 0.224200 0.152012 0.227 Uiso 1 1 calc R . . .
H1EB H 0.613211 0.281290 0.106185 0.227 Uiso 1 1 calc R . . .
H1EC H 0.518617 0.286360 0.175020 0.227 Uiso 1 1 calc R . . .
C2E C 0.412(2) 0.2540(9) 0.0724(13) 0.100(6) Uiso 1 1 d D . . .
H2EA H 0.341389 0.233419 0.098549 0.120 Uiso 1 1 calc R . . .
H2EB H 0.435670 0.228366 0.029942 0.120 Uiso 1 1 calc R . . .
C3E C 0.212(2) 0.3050(11) -0.0410(14) 0.111(7) Uiso 1 1 d D . . .
H3EA H 0.127873 0.290168 -0.020863 0.133 Uiso 0.6666 1 calc R P A 1
H3EB H 0.188900 0.343701 -0.064834 0.133 Uiso 0.6666 1 calc R P A 1
H3EC H 0.191878 0.344207 -0.063847 0.133 Uiso 0.3333 1 calc R P B 2
H3ED H 0.247223 0.281216 -0.082094 0.133 Uiso 0.3333 1 calc R P B 2
C4E C 0.249(8) 0.265(3) -0.103(4) 0.27(4) Uiso 0.6666 1 d D P C 1
H4EA H 0.168828 0.261860 -0.146014 0.402 Uiso 0.6666 1 calc R P C 1
H4EB H 0.330971 0.279660 -0.123787 0.402 Uiso 0.6666 1 calc R P C 1
H4EC H 0.269970 0.226149 -0.079834 0.402 Uiso 0.6666 1 calc R P C 1
C5E C 0.076(8) 0.279(6) -0.027(9) 0.25(7) Uiso 0.3333 1 d D P C 2
H5EA H 0.010093 0.278412 -0.077098 0.377 Uiso 0.3333 1 calc R P C 2
H5EB H 0.091459 0.239607 -0.006858 0.377 Uiso 0.3333 1 calc R P C 2
H5EC H 0.035784 0.302972 0.011498 0.377 Uiso 0.3333 1 calc R P C 2

loop_
_atom_site_aniso_label
_atom_site_aniso_U_11
_atom_site_aniso_U_22
_atom_site_aniso_U_33
_atom_site_aniso_U_23
_atom_site_aniso_U_13
_atom_site_aniso_U_12
Gd1 0.0289(3) 0.0281(3) 0.0258(3) 0.00081(14) 0.00740(18) 0.00011(15)
F1 0.30(2) 0.095(8) 0.100(8) 0.024(6) 0.127(11) 0.085(10)
F2 0.202(13) 0.046(5) 0.146(10) -0.020(5) 0.111(10) 0.016(6)
F3 0.108(10) 0.112(10) 0.231(17) -0.028(10) 0.107(11) 0.021(8)
F4 0.36(2) 0.025(4) 0.261(18) 0.025(7) 0.239(19) 0.016(8)
F5 0.143(12) 0.172(15) 0.142(11) 0.013(10) 0.041(9) -0.102(11)
F6 0.181(13) 0.080(7) 0.067(6) 0.020(5) 0.043(7) -0.037(7)
F7 0.050(4) 0.114(7) 0.053(4) 0.010(4) 0.005(3) 0.028(4)
F8 0.055(4) 0.100(6) 0.052(4) 0.029(4) 0.001(3) 0.010(4)
F9 0.066(6) 0.057(5) 0.161(11) 0.001(6) -0.045(6) -0.016(4)
F10 0.048(4) 0.158(9) 0.044(4) 0.011(5) 0.016(3) -0.015(5)
F11 0.058(5) 0.110(7) 0.040(3) 0.027(4) 0.019(3) 0.017(4)
F12 0.100(7) 0.093(7) 0.067(5) -0.006(5) 0.046(5) 0.030(5)
F13 0.096(6) 0.076(5) 0.067(5) 0.010(4) 0.058(5) -0.004(5)
F14 0.043(5) 0.114(8) 0.106(7) -0.024(6) 0.023(5) -0.031(5)
F15 0.126(9) 0.040(5) 0.279(17) 0.001(7) 0.146(11) -0.018(5)
F16 0.064(5) 0.070(5) 0.061(4) -0.013(4) -0.021(4) 0.029(4)
F17 0.093(7) 0.039(4) 0.148(9) 0.035(5) 0.054(6) 0.011(4)
F18 0.060(4) 0.058(4) 0.043(3) -0.004(3) 0.007(3) 0.019(3)
O1 0.066(6) 0.070(6) 0.034(4) 0.002(3) -0.008(4) 0.003(4)
O2 0.043(5) 0.090(8) 0.057(5) 0.011(4) -0.008(4) 0.005(4)
O3 0.038(4) 0.039(4) 0.036(3) 0.003(3) 0.011(3) 0.010(3)
O4 0.042(4) 0.031(3) 0.041(4) -0.001(3) 0.012(3) -0.006(3)
O5 0.034(4) 0.045(4) 0.030(3) 0.000(3) 0.006(3) -0.002(3)
O6 0.035(4) 0.032(3) 0.031(3) 0.000(3) 0.006(3) 0.000(3)
O7 0.042(4) 0.032(3) 0.037(3) 0.000(3) 0.016(3) -0.004(3)
O8 0.035(4) 0.033(3) 0.040(3) 0.005(3) 0.011(3) 0.001(3)
N1 0.026(4) 0.028(4) 0.029(4) 0.003(3) 0.012(3) 0.004(3)
N2 0.036(4) 0.036(4) 0.031(4) 0.000(3) 0.007(3) 0.003(3)
C1 0.038(6) 0.052(6) 0.031(5) 0.002(4) 0.011(4) 0.000(4)
C2 0.056(7) 0.048(6) 0.031(5) 0.003(4) 0.018(5) 0.004(5)
C3 0.061(7) 0.039(6) 0.031(5) -0.001(4) 0.007(5) 0.010(5)
C4 0.048(6) 0.038(5) 0.033(5) -0.004(4) 0.003(4) 0.002(4)
C5 0.063(9) 0.088(11) 0.036(6) -0.011(6) -0.004(6) 0.005(7)
C6 0.055(8) 0.064(8) 0.051(7) 0.009(5) -0.005(6) -0.001(6)
C7 0.040(6) 0.041(5) 0.048(6) 0.008(4) -0.001(5) -0.003(4)
C8 0.029(6) 0.060(7) 0.065(8) 0.011(6) 0.001(5) -0.002(5)
C9 0.043(7) 0.064(8) 0.054(6) 0.004(6) 0.014(5) 0.001(5)
C10 0.032(5) 0.049(6) 0.039(5) 0.002(4) 0.010(4) 0.001(4)
C11 0.035(5) 0.026(4) 0.038(5) 0.001(3) 0.005(4) 0.002(3)
C12 0.038(6) 0.043(5) 0.026(4) -0.002(3) 0.002(4) -0.001(4)
C13 0.123(16) 0.049(8) 0.096(12) 0.001(7) 0.073(11) 0.028(9)
C14 0.071(8) 0.033(5) 0.051(6) -0.002(4) 0.021(6) 0.013(5)
C15 0.108(12) 0.036(6) 0.077(9) 0.006(6) 0.053(9) 0.015(7)
C16 0.071(8) 0.031(5) 0.050(6) -0.004(4) 0.024(5) -0.008(5)
C17 0.131(15) 0.034(6) 0.082(10) -0.005(6) 0.061(10) -0.017(7)
C18 0.036(6) 0.060(7) 0.037(5) 0.002(5) 0.000(4) -0.001(5)
C19 0.043(6) 0.033(5) 0.031(4) -0.001(4) 0.005(4) -0.006(4)
C20 0.037(5) 0.051(6) 0.031(4) 0.004(4) 0.004(4) -0.001(4)
C21 0.031(5) 0.041(5) 0.031(5) -0.003(3) 0.007(4) 0.001(4)
C22 0.042(6) 0.071(8) 0.031(5) 0.000(5) 0.009(4) 0.003(5)
C23 0.068(9) 0.043(6) 0.077(9) -0.003(6) 0.040(7) -0.015(6)
C24 0.043(6) 0.039(5) 0.031(4) -0.001(4) 0.010(4) -0.008(4)
C25 0.052(6) 0.031(5) 0.037(5) 0.000(4) 0.015(4) -0.007(4)
C26 0.039(5) 0.034(5) 0.023(4) 0.001(3) 0.002(4) -0.002(4)
C27 0.047(6) 0.028(5) 0.044(5) 0.006(4) 0.005(4) 0.003(4)

loop_
_atom_type_symbol
_atom_type_description
_atom_type_scat_dispersion_real
_atom_type_scat_dispersion_imag
_atom_type_scat_source
C C 0.0033 0.0016 'International Tables Vol C Tables 4.2.6.8 and 6.1.1.4'
H H 0.0000 0.0000 'International Tables Vol C Tables 4.2.6.8 and 6.1.1.4'
F F 0.0171 0.0103 'International Tables Vol C Tables 4.2.6.8 and 6.1.1.4'
Gd Gd -0.1653 3.9035 'International Tables Vol C Tables 4.2.6.8 and 6.1.1.4'
N N 0.0061 0.0033 'International Tables Vol C Tables 4.2.6.8 and 6.1.1.4'
O O 0.0106 0.0060 'International Tables Vol C Tables 4.2.6.8 and 6.1.1.4'

loop_
_exptl_crystal_face_index_h
_exptl_crystal_face_index_k
_exptl_crystal_face_index_l
_exptl_crystal_face_perp_dist
0 -1 0 0.0479
0 1 0 0.0479
1 1 1 0.0506
0 0 -1 0.1129
-3 -1 5 0.1705
1 1 5 0.0504
-3 -2 -5 0.1342

loop_
_geom_angle_atom_site_label_1
_geom_angle_atom_site_label_2
_geom_angle_atom_site_label_3
_geom_angle
O3 Gd1 N1 72.0(2)
O3 Gd1 N2 110.5(3)
O4 Gd1 O3 71.3(2)
O4 Gd1 N1 108.6(2)
O4 Gd1 N2 75.3(3)
O5 Gd1 O3 79.5(2)
O5 Gd1 O4 82.6(2)
O5 Gd1 N1 143.4(2)
O5 Gd1 N2 150.6(2)
O6 Gd1 O3 136.1(2)
O6 Gd1 O4 71.6(2)
O6 Gd1 O5 73.0(2)
O6 Gd1 O7 120.9(2)
O6 Gd1 O8 76.4(2)
O6 Gd1 N1 143.4(2)
O6 Gd1 N2 81.7(2)
O7 Gd1 O3 83.4(2)
O7 Gd1 O4 149.4(2)
O7 Gd1 O5 76.0(2)
O7 Gd1 N1 78.3(2)
O7 Gd1 N2 131.4(3)
O8 Gd1 O3 147.3(2)
O8 Gd1 O4 137.4(2)
O8 Gd1 O5 114.0(2)
O8 Gd1 O7 72.3(2)
O8 Gd1 N1 81.7(2)
O8 Gd1 N2 72.9(2)
N2 Gd1 N1 63.9(2)
C14 O3 Gd1 135.2(7)
C16 O4 Gd1 136.5(7)
C19 O5 Gd1 132.2(7)
C21 O6 Gd1 131.7(6)
C24 O7 Gd1 135.2(6)
C26 O8 Gd1 136.3(6)
C1 N1 Gd1 119.6(7)
C1 N1 C12 120.6(9)
C12 N1 Gd1 119.7(6)
C10 N2 Gd1 121.6(7)
C10 N2 C11 117.5(9)
C11 N2 Gd1 120.8(6)
N1 C1 H1 119.3
N1 C1 C2 121.3(11)
C2 C1 H1 119.3
C1 C2 H2 120.4
C3 C2 C1 119.3(10)
C3 C2 H2 120.4
C2 C3 H3 120.3
C2 C3 C4 119.3(10)
C4 C3 H3 120.3
C3 C4 C5 120.7(10)
C12 C4 C3 118.8(11)
C12 C4 C5 120.5(11)
O1 C5 C4 121.8(14)
O1 C5 C6 119.2(13)
C4 C5 C6 117.9(11)
O2 C6 C5 117.7(12)
O2 C6 C7 124.1(14)
C7 C6 C5 118.0(12)
C8 C7 C6 119.9(11)
C8 C7 C11 119.1(10)
C11 C7 C6 121.0(11)
C7 C8 H8 120.3
C9 C8 C7 119.4(10)
C9 C8 H8 120.3
C8 C9 H9 120.6
C10 C9 C8 118.8(11)
C10 C9 H9 120.6
N2 C10 C9 123.6(10)
N2 C10 H10 118.2
C9 C10 H10 118.2
N2 C11 C7 121.6(10)
N2 C11 C12 117.5(9)
C7 C11 C12 120.9(9)
N1 C12 C4 120.6(10)
N1 C12 C11 117.9(8)
C4 C12 C11 121.5(10)
F1 C13 F2 106.5(16)
F1 C13 C14 110.7(13)
F2 C13 C14 113.3(14)
F3 C13 F1 105.1(17)
F3 C13 F2 107.4(15)
F3 C13 C14 113.2(16)
O3 C14 C13 114.4(11)
O3 C14 C15 127.9(11)
C15 C14 C13 117.7(11)
C14 C15 H15 119.4
C14 C15 C16 121.1(11)
C16 C15 H15 119.4
O4 C16 C15 127.3(11)
O4 C16 C17 113.7(10)
C15 C16 C17 119.0(11)
F4 C17 F5 103.5(17)
F4 C17 C16 114.4(12)
F5 C17 C16 108.5(15)
F6 C17 F4 113.4(17)
F6 C17 F5 103.6(14)
F6 C17 C16 112.3(12)
F7 C18 F8 106.6(10)
F7 C18 F9 109.1(11)
F7 C18 C19 112.3(9)
F8 C18 C19 112.6(9)
F9 C18 F8 106.5(10)
F9 C18 C19 109.5(10)
O5 C19 C18 115.0(9)
O5 C19 C20 127.7(10)
C20 C19 C18 117.3(9)
C19 C20 H20 119.5
C19 C20 C21 121.0(9)
C21 C20 H20 119.5
O6 C21 C20 128.0(9)
O6 C21 C22 115.4(9)
C20 C21 C22 116.6(9)
F10 C22 F11 106.4(11)
F10 C22 F12 107.8(11)
F10 C22 C21 111.0(9)
F11 C22 F12 107.6(9)
F11 C22 C21 113.0(9)
F12 C22 C21 110.7(10)
F13 C23 F14 105.3(12)
F13 C23 C24 111.0(11)
F14 C23 C24 112.0(11)
F15 C23 F13 107.4(12)
F15 C23 F14 107.2(13)
F15 C23 C24 113.5(11)
O7 C24 C23 113.1(10)
O7 C24 C25 127.6(9)
C25 C24 C23 119.3(10)
C24 C25 H25 119.0
C24 C25 C26 121.9(9)
C26 C25 H25 119.0
O8 C26 C25 126.3(9)
O8 C26 C27 113.9(9)
C25 C26 C27 119.8(8)
F16 C27 F17 107.5(9)
F16 C27 C26 111.1(8)
F17 C27 C26 113.7(9)
F18 C27 F16 106.3(9)
F18 C27 F17 106.3(9)
F18 C27 C26 111.5(8)
C2E O9 C3E 118.6(18)
H1EA C1E H1EB 109.5
H1EA C1E H1EC 109.5
H1EB C1E H1EC 109.5
C2E C1E H1EA 109.5
C2E C1E H1EB 109.5
C2E C1E H1EC 109.5
O9 C2E H2EA 108.2
O9 C2E H2EB 108.2
C1E C2E O9 117(2)
C1E C2E H2EA 108.2
C1E C2E H2EB 108.2
H2EA C2E H2EB 107.3
O9 C3E H3EA 109.2
O9 C3E H3EB 109.2
O9 C3E H3EC 107.4
O9 C3E H3ED 107.4
H3EA C3E H3EB 107.9
H3EC C3E H3ED 106.9
C4E C3E O9 112(4)
C4E C3E H3EA 109.2
C4E C3E H3EB 109.2
C5E C3E O9 120(6)
C5E C3E H3EC 107.4
C5E C3E H3ED 107.4
C3E C4E H4EA 109.5
C3E C4E H4EB 109.5
C3E C4E H4EC 109.5
H4EA C4E H4EB 109.5
H4EA C4E H4EC 109.5
H4EB C4E H4EC 109.5
C3E C5E H5EA 109.5
C3E C5E H5EB 109.5
C3E C5E H5EC 109.5
H5EA C5E H5EB 109.5
H5EA C5E H5EC 109.5
H5EB C5E H5EC 109.5

loop_
_geom_bond_atom_site_label_1
_geom_bond_atom_site_label_2
_geom_bond_distance
Gd1 O3 2.382(7)
Gd1 O4 2.376(7)
Gd1 O5 2.361(7)
Gd1 O6 2.349(6)
Gd1 O7 2.355(6)
Gd1 O8 2.349(7)
Gd1 N1 2.585(8)
Gd1 N2 2.555(9)
F1 C13 1.32(2)
F2 C13 1.332(19)
F3 C13 1.26(3)
F4 C17 1.278(17)
F5 C17 1.36(2)
F6 C17 1.274(17)
F7 C18 1.306(13)
F8 C18 1.321(13)
F9 C18 1.314(15)
F10 C22 1.323(15)
F11 C22 1.329(13)
F12 C22 1.331(15)
F13 C23 1.332(16)
F14 C23 1.339(19)
F15 C23 1.331(15)
F16 C27 1.324(13)
F17 C27 1.334(12)
F18 C27 1.321(12)
O1 C5 1.237(15)
O2 C6 1.230(17)
O3 C14 1.240(13)
O4 C16 1.222(13)
O5 C19 1.259(11)
O6 C21 1.247(12)
O7 C24 1.264(12)
O8 C26 1.256(11)
N1 C1 1.340(13)
N1 C12 1.341(13)
N2 C10 1.341(13)
N2 C11 1.346(13)
C1 H1 0.9500
C1 C2 1.395(15)
C2 H2 0.9500
C2 C3 1.367(18)
C3 H3 0.9500
C3 C4 1.405(17)
C4 C5 1.466(19)
C4 C12 1.401(14)
C5 C6 1.54(2)
C6 C7 1.472(17)
C7 C8 1.372(17)
C7 C11 1.387(15)
C8 H8 0.9500
C8 C9 1.365(17)
C9 H9 0.9500
C9 C10 1.360(16)
C10 H10 0.9500
C11 C12 1.471(14)
C13 C14 1.527(16)
C14 C15 1.388(18)
C15 H15 0.9500
C15 C16 1.391(17)
C16 C17 1.545(16)
C18 C19 1.537(15)
C19 C20 1.396(14)
C20 H20 0.9500
C20 C21 1.400(15)
C21 C22 1.535(15)
C23 C24 1.515(16)
C24 C25 1.371(15)
C25 H25 0.9500
C25 C26 1.398(15)
C26 C27 1.517(14)
O9 C2E 1.60(2)
O9 C3E 1.62(2)
C1E H1EA 0.9800
C1E H1EB 0.9800
C1E H1EC 0.9800
C1E C2E 1.483(19)
C2E H2EA 0.9900
C2E H2EB 0.9900
C3E H3EA 0.9900
C3E H3EB 0.9900
C3E H3EC 0.9900
C3E H3ED 0.9900
C3E C4E 1.490(16)
C3E C5E 1.492(16)
C4E H4EA 0.9800
C4E H4EB 0.9800
C4E H4EC 0.9800
C5E H5EA 0.9800
C5E H5EB 0.9800
C5E H5EC 0.9800

loop_
_geom_torsion_atom_site_label_1
_geom_torsion_atom_site_label_2
_geom_torsion_atom_site_label_3
_geom_torsion_atom_site_label_4
_geom_torsion
Gd1 O3 C14 C13 176.5(11)
Gd1 O3 C14 C15 -7(2)
Gd1 O4 C16 C15 -9(2)
Gd1 O4 C16 C17 171.5(10)
Gd1 O5 C19 C18 168.6(7)
Gd1 O5 C19 C20 -12.4(16)
Gd1 O6 C21 C20 22.3(15)
Gd1 O6 C21 C22 -156.8(7)
Gd1 O7 C24 C23 178.9(8)
Gd1 O7 C24 C25 -2.3(16)
Gd1 O8 C26 C25 -0.1(15)
Gd1 O8 C26 C27 -179.8(6)
Gd1 N1 C1 C2 178.3(8)
Gd1 N1 C12 C4 -179.9(7)
Gd1 N1 C12 C11 0.9(11)
Gd1 N2 C10 C9 176.4(10)
Gd1 N2 C11 C7 -176.5(7)
Gd1 N2 C11 C12 4.5(11)
F1 C13 C14 O3 -41(2)
F1 C13 C14 C15 142.4(18)
F2 C13 C14 O3 -160.3(15)
F2 C13 C14 C15 23(2)
F3 C13 C14 O3 77.1(18)
F3 C13 C14 C15 -99.8(18)
F7 C18 C19 O5 -33.2(14)
F7 C18 C19 C20 147.7(10)
F8 C18 C19 O5 -153.6(10)
F8 C18 C19 C20 27.3(14)
F9 C18 C19 O5 88.2(12)
F9 C18 C19 C20 -91.0(13)
F13 C23 C24 O7 61.3(15)
F13 C23 C24 C25 -117.7(12)
F14 C23 C24 O7 -56.1(14)
F14 C23 C24 C25 125.0(12)
F15 C23 C24 O7 -177.6(13)
F15 C23 C24 C25 3.4(19)
O1 C5 C6 O2 3(2)
O1 C5 C6 C7 -172.6(12)
O2 C6 C7 C8 8(2)
O2 C6 C7 C11 -169.7(12)
O3 C14 C15 C16 6(3)
O4 C16 C17 F4 174.4(18)
O4 C16 C17 F5 59.4(16)
O4 C16 C17 F6 -55(2)
O5 C19 C20 C21 -6.4(17)
O6 C21 C22 F10 41.3(14)
O6 C21 C22 F11 160.7(10)
O6 C21 C22 F12 -78.4(12)
O7 C24 C25 C26 -3.8(17)
O8 C26 C27 F16 -55.0(11)
O8 C26 C27 F17 -176.5(9)
O8 C26 C27 F18 63.4(11)
N1 C1 C2 C3 1.6(16)
N2 C11 C12 N1 -3.5(13)
N2 C11 C12 C4 177.3(9)
C1 N1 C12 C4 -1.7(13)
C1 N1 C12 C11 179.2(8)
C1 C2 C3 C4 -1.4(15)
C2 C3 C4 C5 177.9(11)
C2 C3 C4 C12 -0.1(14)
C3 C4 C5 O1 -9.8(19)
C3 C4 C5 C6 -177.6(11)
C3 C4 C12 N1 1.7(14)
C3 C4 C12 C11 -179.2(9)
C4 C5 C6 O2 171.1(12)
C4 C5 C6 C7 -4.4(18)
C5 C4 C12 N1 -176.4(10)
C5 C4 C12 C11 2.7(15)
C5 C6 C7 C8 -176.3(12)
C5 C6 C7 C11 5.6(18)
C6 C7 C8 C9 -178.7(13)
C6 C7 C11 N2 178.4(10)
C6 C7 C11 C12 -2.6(15)
C7 C8 C9 C10 1(2)
C7 C11 C12 N1 177.4(9)
C7 C11 C12 C4 -1.7(14)
C8 C7 C11 N2 0.2(16)
C8 C7 C11 C12 179.2(11)
C8 C9 C10 N2 0(2)
C10 N2 C11 C7 0.2(14)
C10 N2 C11 C12 -178.9(9)
C11 N2 C10 C9 -0.3(16)
C11 C7 C8 C9 -0.6(19)
C12 N1 C1 C2 0.0(14)
C12 C4 C5 O1 168.3(12)
C12 C4 C5 C6 0.4(17)
C13 C14 C15 C16 -177.1(16)
C14 C15 C16 O4 1(3)
C14 C15 C16 C17 -178.8(16)
C15 C16 C17 F4 -6(3)
C15 C16 C17 F5 -120.6(16)
C15 C16 C17 F6 125.5(17)
C18 C19 C20 C21 172.7(10)
C19 C20 C21 O6 1.3(17)
C19 C20 C21 C22 -179.6(10)
C20 C21 C22 F10 -137.9(11)
C20 C21 C22 F11 -18.5(14)
C20 C21 C22 F12 102.4(12)
C23 C24 C25 C26 175.0(11)
C24 C25 C26 O8 4.9(16)
C24 C25 C26 C27 -175.4(9)
C25 C26 C27 F16 125.3(10)
C25 C26 C27 F17 3.9(14)
C25 C26 C27 F18 -116.2(10)
C2E O9 C3E C4E -50(4)
C2E O9 C3E C5E 67(7)
C3E O9 C2E C1E 172(2)

loop_
_exptl_oxdiff_crystal_face_indexfrac_h
_exptl_oxdiff_crystal_face_indexfrac_k
_exptl_oxdiff_crystal_face_indexfrac_l
_exptl_oxdiff_crystal_face_x
_exptl_oxdiff_crystal_face_y
_exptl_oxdiff_crystal_face_z
-0.0000 -0.9998 -0.0002 0.0137 -0.0274 -0.0036
0.0000 0.9998 0.0002 -0.0137 0.0274 0.0036
1.0005 0.9993 0.9995 -0.0832 -0.0132 0.0465
-0.0006 -0.0005 -0.9998 0.0347 0.0150 0.0181
-2.9966 -0.9939 5.0001 -0.0559 -0.0260 -0.2768
1.0031 1.0015 4.9986 -0.2222 -0.0733 -0.0259
-3.0029 -1.9991 -4.9978 0.3053 0.0970 -0.0996
